data_1506672
loop_
_publ_author_name
'Pallerla, Mahesh K.'
'Fox, Joseph M.'

_publ_section_title
;
 Diastereoselective intermolecular Pauson-Khand reactions of chiral
 cyclopropenes.
;
_journal_issue 16
_journal_name_full 'Organic letters'
_journal_page_first 3593
_journal_page_last 3595
_journal_paper_doi 10.1021/ol051456u
_journal_volume 7
_journal_year 2005
_chemical_formula_sum 'C28 H29 N O4'
_chemical_formula_weight 443.52
_chemical_name_systematic
; 
 ? 
;
_space_group_IT_number 4
_symmetry_cell_setting monoclinic
_symmetry_space_group_name_Hall 'P 2yb'
_symmetry_space_group_name_H-M 'P 1 21 1'
_atom_sites_solution_hydrogens geom
_atom_sites_solution_primary direct
_atom_sites_solution_secondary difmap
_audit_creation_method SHELXL-97
_cell_angle_alpha 90.00
_cell_angle_beta 103.149(3)
_cell_angle_gamma 90.00
_cell_formula_units_Z 2
_cell_length_a 8.5041(16)
_cell_length_b 11.865(2)
_cell_length_c 11.568(2)
_cell_measurement_reflns_used 840
_cell_measurement_temperature 100(2)
_cell_measurement_theta_max 24.83
_cell_measurement_theta_min 3.00
_cell_volume 1136.6(3)
_computing_cell_refinement 'SHELXTL, Sheldrick (2001)'
_computing_data_collection 'SMART, Bruker (2002)'
_computing_data_reduction 'SHELXTL, Sheldrick (2001)'
_computing_molecular_graphics 'SHELXTL, Sheldrick (2001)'
_computing_publication_material 'SHELXTL, Sheldrick (2001)'
_computing_structure_refinement 'SHELXL-97 (Sheldrick, 1997)'
_computing_structure_solution 'SHELXS-97 (Sheldrick, 1990)'
_diffrn_ambient_temperature 100(2)
_diffrn_detector_area_resol_mean 836.6
_diffrn_measured_fraction_theta_full 0.943
_diffrn_measured_fraction_theta_max 0.943
_diffrn_measurement_device_type 'Bruker AXS APEX diffractometer'
_diffrn_measurement_method \w
_diffrn_radiation_monochromator graphite
_diffrn_radiation_source 'fine-focus sealed tube'
_diffrn_radiation_type MoK\a
_diffrn_radiation_wavelength 0.71073
_diffrn_reflns_av_R_equivalents 0.0284
_diffrn_reflns_av_sigmaI/netI 0.0404
_diffrn_reflns_limit_h_max 10
_diffrn_reflns_limit_h_min -11
_diffrn_reflns_limit_k_max 15
_diffrn_reflns_limit_k_min -15
_diffrn_reflns_limit_l_max 15
_diffrn_reflns_limit_l_min -15
_diffrn_reflns_number 12814
_diffrn_reflns_theta_full 28.29
_diffrn_reflns_theta_max 28.29
_diffrn_reflns_theta_min 1.81
_diffrn_standards_decay_% <1
_exptl_absorpt_coefficient_mu 0.086
_exptl_absorpt_correction_T_max 0.9957
_exptl_absorpt_correction_T_min 0.9663
_exptl_absorpt_correction_type multi-scan
_exptl_absorpt_process_details 'SADABS, Sheldrick (2003)'
_exptl_crystal_colour colorless
_exptl_crystal_density_diffrn 1.296
_exptl_crystal_density_method 'not measured'
_exptl_crystal_description needle
_exptl_crystal_F_000 472
_exptl_crystal_size_max 0.40
_exptl_crystal_size_mid 0.10
_exptl_crystal_size_min 0.05
_refine_diff_density_max 0.236
_refine_diff_density_min -0.180
_refine_diff_density_rms 0.037
_refine_ls_abs_structure_details 'Flack H D (1983), Acta Cryst. A39, 876-881'
_refine_ls_abs_structure_Flack 0.2(8)
_refine_ls_extinction_method none
_refine_ls_goodness_of_fit_ref 1.055
_refine_ls_hydrogen_treatment constr
_refine_ls_matrix_type full
_refine_ls_number_parameters 300
_refine_ls_number_reflns 5156
_refine_ls_number_restraints 1
_refine_ls_restrained_S_all 1.055
_refine_ls_R_factor_all 0.0444
_refine_ls_R_factor_gt 0.0386
_refine_ls_shift/su_max 0.000
_refine_ls_shift/su_mean 0.000
_refine_ls_structure_factor_coef Fsqd
_refine_ls_weighting_details 'calc w=1/[\s^2^(Fo^2^)+(0.0489P)^2^] where P=(Fo^2^+2Fc^2^)/3'
_refine_ls_weighting_scheme calc
_refine_ls_wR_factor_gt 0.0863
_refine_ls_wR_factor_ref 0.0884
_reflns_number_gt 4621
_reflns_number_total 5156
_reflns_threshold_expression >2sigma(I)
_cod_data_source_file ol051456usi20050622_025343.cif
_cod_data_source_block joef017
_cod_depositor_comments
;
The following automatic conversions were performed:

'_symmetry_cell_setting' value 'Monoclinic' changed to 'monoclinic'
according to /home/saulius/struct/CIF-dictionaries/cif_core.dic
dictionary named 'cif_core.dic' version 2.4.1 from 2010-06-29.

Automatic conversion script
Id: cif_fix_values 1715 2011-07-08 13:25:40Z adriana 
;
_cod_original_cell_volume 1136.6(4)
_cod_original_sg_symbol_H-M P2(1)
_cod_database_code 1506672

loop_
_symmetry_equiv_pos_as_xyz
'x, y, z'
'-x, y+1/2, -z'

loop_
_atom_site_label
_atom_site_type_symbol
_atom_site_fract_x
_atom_site_fract_y
_atom_site_fract_z
_atom_site_U_iso_or_equiv
_atom_site_adp_type
_atom_site_occupancy
_atom_site_symmetry_multiplicity
_atom_site_calc_flag
_atom_site_refinement_flags
N N 0.80235(16) 0.76331(11) -0.18079(11) 0.0216(3) Uani 1 1 d .
O1 O 0.62090(13) 0.89731(10) -0.24262(10) 0.0275(3) Uani 1 1 d .
O2 O 0.76163(13) 0.90802(10) -0.05409(10) 0.0281(3) Uani 1 1 d .
O3 O 0.98502(13) 0.62304(10) -0.15958(9) 0.0251(2) Uani 1 1 d .
O4 O 1.11650(14) 0.56346(9) 0.27017(9) 0.0253(3) Uani 1 1 d .
C1 C 0.5754(2) 0.53318(14) -0.34847(15) 0.0306(4) Uani 1 1 d .
H1 H 0.6381 0.5241 -0.4061 0.037 Uiso 1 1 calc R
C2 C 0.4668(3) 0.45010(16) -0.33495(16) 0.0384(5) Uani 1 1 d .
H2 H 0.4549 0.3846 -0.3834 0.046 Uiso 1 1 calc R
C3 C 0.3755(2) 0.46242(16) -0.25094(17) 0.0359(4) Uani 1 1 d .
H3 H 0.3005 0.4055 -0.2420 0.043 Uiso 1 1 calc R
C4 C 0.3930(2) 0.55666(16) -0.18044(17) 0.0342(4) Uani 1 1 d .
H4 H 0.3310 0.5648 -0.1222 0.041 Uiso 1 1 calc R
C5 C 0.5015(2) 0.63990(15) -0.19455(16) 0.0296(4) Uani 1 1 d .
H5 H 0.5131 0.7052 -0.1458 0.036 Uiso 1 1 calc R
C6 C 0.59358(19) 0.62919(14) -0.27904(13) 0.0235(3) Uani 1 1 d .
C7 C 0.70984(19) 0.72138(15) -0.29581(13) 0.0239(3) Uani 1 1 d .
H7 H 0.7840 0.6938 -0.3455 0.029 Uiso 1 1 calc R
C8 C 0.6282(2) 0.83113(15) -0.34586(15) 0.0280(4) Uani 1 1 d .
H8A H 0.6923 0.8702 -0.3952 0.034 Uiso 1 1 calc R
H8B H 0.5185 0.8165 -0.3947 0.034 Uiso 1 1 calc R
C9 C 0.7337(2) 0.86129(13) -0.14794(15) 0.0235(3) Uani 1 1 d .
C10 C 0.92878(18) 0.69960(13) -0.11256(14) 0.0201(3) Uani 1 1 d .
C11 C 0.98149(19) 0.73027(13) 0.01499(13) 0.0197(3) Uani 1 1 d .
H11 H 0.8941 0.7511 0.0560 0.024 Uiso 1 1 calc R
C12 C 1.12133(19) 0.66152(13) 0.08729(13) 0.0208(3) Uani 1 1 d .
H12 H 1.1739 0.6022 0.0476 0.025 Uiso 1 1 calc R
C13 C 1.14750(19) 0.78356(13) 0.06424(14) 0.0200(3) Uani 1 1 d .
C14 C 1.14843(19) 0.84094(14) 0.17941(13) 0.0226(3) Uani 1 1 d .
H14 H 1.1589 0.9202 0.1905 0.027 Uiso 1 1 calc R
C15 C 1.13287(19) 0.76843(13) 0.26608(13) 0.0214(3) Uani 1 1 d .
C16 C 1.12280(19) 0.65120(13) 0.21738(13) 0.0216(3) Uani 1 1 d .
C17 C 1.25290(19) 0.82648(13) -0.01494(14) 0.0209(3) Uani 1 1 d .
H17A H 1.2338 0.7798 -0.0877 0.025 Uiso 1 1 calc R
H17B H 1.3675 0.8172 0.0267 0.025 Uiso 1 1 calc R
C18 C 1.2231(2) 0.95002(14) -0.05055(13) 0.0216(3) Uani 1 1 d .
H18A H 1.1104 0.9593 -0.0964 0.026 Uiso 1 1 calc R
H18B H 1.2376 0.9971 0.0218 0.026 Uiso 1 1 calc R
C19 C 1.3385(2) 0.98982(14) -0.12526(14) 0.0233(3) Uani 1 1 d .
H19A H 1.3145 0.9479 -0.2013 0.028 Uiso 1 1 calc R
H19B H 1.4501 0.9706 -0.0832 0.028 Uiso 1 1 calc R
C20 C 1.3306(2) 1.11586(14) -0.15235(14) 0.0248(4) Uani 1 1 d .
H20A H 1.3548 1.1582 -0.0766 0.030 Uiso 1 1 calc R
H20B H 1.2194 1.1355 -0.1951 0.030 Uiso 1 1 calc R
C21 C 1.4483(2) 1.15233(14) -0.22708(14) 0.0246(3) Uani 1 1 d .
H21A H 1.4681 1.2343 -0.2165 0.030 Uiso 1 1 calc R
H21B H 1.5526 1.1132 -0.1976 0.030 Uiso 1 1 calc R
C22 C 1.3886(2) 1.12748(17) -0.35848(15) 0.0370(4) Uani 1 1 d .
H22A H 1.3645 1.0469 -0.3696 0.056 Uiso 1 1 calc R
H22B H 1.4722 1.1482 -0.4006 0.056 Uiso 1 1 calc R
H22C H 1.2906 1.1713 -0.3901 0.056 Uiso 1 1 calc R
C23 C 1.1609(2) 0.72145(15) 0.48071(14) 0.0261(4) Uani 1 1 d .
H23 H 1.2111 0.6522 0.4688 0.031 Uiso 1 1 calc R
C24 C 1.1348(2) 0.74776(16) 0.59224(15) 0.0318(4) Uani 1 1 d .
H24 H 1.1658 0.6958 0.6558 0.038 Uiso 1 1 calc R
C25 C 1.0640(2) 0.84909(16) 0.61109(15) 0.0329(4) Uani 1 1 d .
H25 H 1.0453 0.8664 0.6870 0.039 Uiso 1 1 calc R
C26 C 1.0207(2) 0.92498(15) 0.51866(15) 0.0303(4) Uani 1 1 d .
H26 H 0.9744 0.9954 0.5317 0.036 Uiso 1 1 calc R
C27 C 1.04423(19) 0.89914(15) 0.40731(14) 0.0261(4) Uani 1 1 d .
H27 H 1.0130 0.9517 0.3443 0.031 Uiso 1 1 calc R
C28 C 1.11358(19) 0.79647(14) 0.38664(14) 0.0210(3) Uani 1 1 d .

loop_
_atom_site_aniso_label
_atom_site_aniso_U_11
_atom_site_aniso_U_22
_atom_site_aniso_U_33
_atom_site_aniso_U_23
_atom_site_aniso_U_13
_atom_site_aniso_U_12
N 0.0248(7) 0.0191(7) 0.0219(7) -0.0013(5) 0.0073(5) 0.0005(5)
O1 0.0290(6) 0.0212(6) 0.0318(6) 0.0045(5) 0.0060(5) 0.0031(5)
O2 0.0347(7) 0.0169(6) 0.0335(7) -0.0035(5) 0.0091(5) 0.0005(5)
O3 0.0306(6) 0.0216(6) 0.0239(6) -0.0025(5) 0.0081(5) 0.0041(5)
O4 0.0343(6) 0.0187(6) 0.0253(6) 0.0038(5) 0.0115(5) -0.0008(5)
C1 0.0460(11) 0.0252(9) 0.0198(8) 0.0027(7) 0.0063(7) 0.0034(8)
C2 0.0569(13) 0.0230(9) 0.0301(9) -0.0005(8) -0.0012(9) -0.0046(9)
C3 0.0325(10) 0.0252(9) 0.0445(10) 0.0104(8) -0.0027(8) -0.0059(8)
C4 0.0278(9) 0.0303(10) 0.0475(11) 0.0058(9) 0.0144(8) 0.0028(8)
C5 0.0305(9) 0.0218(9) 0.0380(10) -0.0025(7) 0.0110(7) -0.0002(7)
C6 0.0266(8) 0.0212(8) 0.0206(8) 0.0018(6) 0.0008(6) 0.0028(7)
C7 0.0243(8) 0.0264(8) 0.0216(8) 0.0008(7) 0.0064(6) 0.0006(7)
C8 0.0316(9) 0.0256(9) 0.0274(9) 0.0052(7) 0.0081(7) 0.0016(7)
C9 0.0235(8) 0.0167(8) 0.0318(9) 0.0042(7) 0.0095(7) -0.0010(6)
C10 0.0229(8) 0.0148(7) 0.0244(8) 0.0025(6) 0.0091(6) -0.0027(6)
C11 0.0252(8) 0.0144(7) 0.0219(8) 0.0017(6) 0.0105(6) 0.0007(6)
C12 0.0255(8) 0.0160(8) 0.0224(8) 0.0008(6) 0.0088(6) 0.0017(6)
C13 0.0256(8) 0.0148(8) 0.0207(8) -0.0010(6) 0.0074(6) -0.0014(6)
C14 0.0271(9) 0.0192(8) 0.0229(8) -0.0011(6) 0.0087(6) -0.0012(7)
C15 0.0263(8) 0.0173(8) 0.0214(8) 0.0000(6) 0.0069(7) -0.0008(6)
C16 0.0230(8) 0.0206(8) 0.0222(8) 0.0002(6) 0.0074(6) 0.0006(6)
C17 0.0234(8) 0.0196(8) 0.0211(8) 0.0015(6) 0.0080(6) -0.0001(6)
C18 0.0260(8) 0.0185(8) 0.0224(7) 0.0017(6) 0.0100(6) -0.0001(6)
C19 0.0269(8) 0.0204(8) 0.0248(8) 0.0020(7) 0.0103(7) -0.0024(7)
C20 0.0305(9) 0.0201(8) 0.0265(8) 0.0026(7) 0.0121(7) 0.0004(7)
C21 0.0297(9) 0.0168(8) 0.0291(8) 0.0024(7) 0.0104(7) -0.0030(7)
C22 0.0525(12) 0.0320(10) 0.0297(9) 0.0011(8) 0.0159(8) -0.0109(9)
C23 0.0281(9) 0.0247(8) 0.0245(8) 0.0003(7) 0.0040(7) -0.0018(7)
C24 0.0401(10) 0.0337(10) 0.0205(8) 0.0036(7) 0.0047(7) -0.0046(8)
C25 0.0362(10) 0.0407(11) 0.0237(9) -0.0082(8) 0.0110(7) -0.0060(8)
C26 0.0335(9) 0.0281(10) 0.0311(9) -0.0074(7) 0.0114(7) 0.0006(8)
C27 0.0295(9) 0.0245(8) 0.0247(8) -0.0001(7) 0.0069(7) 0.0004(7)
C28 0.0211(8) 0.0221(8) 0.0198(7) -0.0015(6) 0.0048(6) -0.0030(6)

loop_
_atom_type_symbol
_atom_type_description
_atom_type_scat_dispersion_real
_atom_type_scat_dispersion_imag
_atom_type_scat_source
C C 0.0033 0.0016 'International Tables Vol C Tables 4.2.6.8 and 6.1.1.4'
H H 0.0000 0.0000 'International Tables Vol C Tables 4.2.6.8 and 6.1.1.4'
N N 0.0061 0.0033 'International Tables Vol C Tables 4.2.6.8 and 6.1.1.4'
O O 0.0106 0.0060 'International Tables Vol C Tables 4.2.6.8 and 6.1.1.4'

loop_
_geom_angle_atom_site_label_1
_geom_angle_atom_site_label_2
_geom_angle_atom_site_label_3
_geom_angle
C9 N C10 127.76(13)
C9 N C7 111.01(13)
C10 N C7 120.75(13)
C9 O1 C8 110.05(13)
C2 C1 C6 120.73(17)
C1 C2 C3 120.00(17)
C4 C3 C2 120.11(17)
C3 C4 C5 119.71(17)
C4 C5 C6 120.94(17)
C1 C6 C5 118.51(16)
C1 C6 C7 120.69(15)
C5 C6 C7 120.80(15)
N C7 C6 111.02(13)
N C7 C8 99.10(13)
C6 C7 C8 114.23(13)
O1 C8 C7 104.59(13)
O2 C9 O1 123.24(15)
O2 C9 N 128.84(15)
O1 C9 N 107.90(14)
O3 C10 N 118.83(14)
O3 C10 C11 124.64(14)
N C10 C11 116.51(13)
C10 C11 C12 115.77(12)
C10 C11 C13 120.93(12)
C12 C11 C13 58.65(10)
C13 C12 C16 106.76(13)
C13 C12 C11 60.95(10)
C16 C12 C11 114.79(13)
C14 C13 C12 104.63(13)
C14 C13 C17 120.28(14)
C12 C13 C17 124.56(13)
C14 C13 C11 109.68(13)
C12 C13 C11 60.41(10)
C17 C13 C11 122.52(13)
C15 C14 C13 112.96(14)
C14 C15 C28 127.42(15)
C14 C15 C16 108.64(13)
C28 C15 C16 123.73(13)
O4 C16 C15 127.81(13)
O4 C16 C12 125.49(14)
C15 C16 C12 106.70(13)
C13 C17 C18 113.73(13)
C19 C18 C17 111.19(14)
C18 C19 C20 114.60(14)
C19 C20 C21 112.95(14)
C22 C21 C20 113.51(14)
C28 C23 C24 120.11(16)
C25 C24 C23 120.48(16)
C24 C25 C26 119.53(15)
C25 C26 C27 120.45(16)
C26 C27 C28 120.60(16)
C23 C28 C27 118.80(15)
C23 C28 C15 121.25(15)
C27 C28 C15 119.94(14)

loop_
_geom_bond_atom_site_label_1
_geom_bond_atom_site_label_2
_geom_bond_distance
N C9 1.392(2)
N C10 1.402(2)
N C7 1.470(2)
O1 C9 1.351(2)
O1 C8 1.442(2)
O2 C9 1.1938(19)
O3 C10 1.2116(19)
O4 C16 1.2143(19)
C1 C2 1.384(3)
C1 C6 1.382(2)
C2 C3 1.383(3)
C3 C4 1.372(3)
C4 C5 1.386(3)
C5 C6 1.390(2)
C6 C7 1.516(2)
C7 C8 1.526(2)
C10 C11 1.487(2)
C11 C12 1.525(2)
C11 C13 1.533(2)
C12 C13 1.498(2)
C12 C16 1.507(2)
C13 C14 1.495(2)
C13 C17 1.508(2)
C14 C15 1.350(2)
C15 C28 1.479(2)
C15 C16 1.496(2)
C17 C18 1.528(2)
C18 C19 1.523(2)
C19 C20 1.526(2)
C20 C21 1.527(2)
C21 C22 1.518(2)
C23 C28 1.393(2)
C23 C24 1.394(2)
C24 C25 1.384(3)
C25 C26 1.382(2)
C26 C27 1.382(2)
C27 C28 1.398(2)

loop_
_geom_torsion_atom_site_label_1
_geom_torsion_atom_site_label_2
_geom_torsion_atom_site_label_3
_geom_torsion_atom_site_label_4
_geom_torsion
C6 C1 C2 C3 -0.2(3)
C1 C2 C3 C4 -0.4(3)
C2 C3 C4 C5 0.6(3)
C3 C4 C5 C6 -0.2(3)
C2 C1 C6 C5 0.6(2)
C2 C1 C6 C7 -178.61(15)
C4 C5 C6 C1 -0.4(3)
C4 C5 C6 C7 178.85(16)
C9 N C7 C6 -97.43(16)
C10 N C7 C6 75.15(17)
C9 N C7 C8 23.02(16)
C10 N C7 C8 -164.39(13)
C1 C6 C7 N -137.11(15)
C5 C6 C7 N 43.7(2)
C1 C6 C7 C8 111.86(17)
C5 C6 C7 C8 -67.3(2)
C9 O1 C8 C7 22.21(17)
N C7 C8 O1 -26.03(15)
C6 C7 C8 O1 92.04(15)
C8 O1 C9 O2 173.59(15)
C8 O1 C9 N -7.72(17)
C10 N C9 O2 -4.3(3)
C7 N C9 O2 167.67(16)
C10 N C9 O1 177.14(14)
C7 N C9 O1 -10.92(17)
C9 N C10 O3 -172.26(14)
C7 N C10 O3 16.5(2)
C9 N C10 C11 9.2(2)
C7 N C10 C11 -162.05(13)
O3 C10 C11 C12 2.7(2)
N C10 C11 C12 -178.87(13)
O3 C10 C11 C13 70.1(2)
N C10 C11 C13 -111.46(16)
C10 C11 C12 C13 111.97(14)
C10 C11 C12 C16 -151.89(14)
C13 C11 C12 C16 96.13(14)
C16 C12 C13 C14 -4.89(17)
C11 C12 C13 C14 104.60(13)
C16 C12 C13 C17 139.44(15)
C11 C12 C13 C17 -111.07(17)
C16 C12 C13 C11 -109.48(13)
C10 C11 C13 C14 160.75(14)
C12 C11 C13 C14 -96.04(14)
C10 C11 C13 C12 -103.20(15)
C10 C11 C13 C17 11.1(2)
C12 C11 C13 C17 114.30(16)
C12 C13 C14 C15 2.44(19)
C17 C13 C14 C15 -143.77(15)
C11 C13 C14 C15 65.78(18)
C13 C14 C15 C28 -173.72(15)
C13 C14 C15 C16 1.12(19)
C14 C15 C16 O4 175.94(16)
C28 C15 C16 O4 -9.0(3)
C14 C15 C16 C12 -4.23(18)
C28 C15 C16 C12 170.84(14)
C13 C12 C16 O4 -174.53(15)
C11 C12 C16 O4 120.28(17)
C13 C12 C16 C15 5.63(17)
C11 C12 C16 C15 -59.56(17)
C14 C13 C17 C18 -56.83(19)
C12 C13 C17 C18 163.96(15)
C11 C13 C17 C18 89.75(17)
C13 C17 C18 C19 177.23(13)
C17 C18 C19 C20 -173.09(13)
C18 C19 C20 C21 179.85(13)
C19 C20 C21 C22 79.69(19)
C28 C23 C24 C25 -1.0(3)
C23 C24 C25 C26 -0.7(3)
C24 C25 C26 C27 1.5(3)
C25 C26 C27 C28 -0.6(3)
C24 C23 C28 C27 1.8(2)
C24 C23 C28 C15 -177.11(15)
C26 C27 C28 C23 -1.0(2)
C26 C27 C28 C15 177.91(15)
C14 C15 C28 C23 -154.43(18)
C16 C15 C28 C23 31.5(2)
C14 C15 C28 C27 26.6(3)
C16 C15 C28 C27 -147.47(16)

loop_
_cod_related_entry_id
_cod_related_entry_database
_cod_related_entry_code
1 ChemSpider 21200030
